data_1504477
loop_
_publ_author_name
'Yamashita, Fumikazu'
'Kuniyasu, Hitoshi'
'Terao, Jun'
'Kambe, Nobuaki'

_publ_section_title
;
 Platinum-catalyzed regio- and stereoselective arylthiolation of internal
 alkynes.
;
_journal_issue 1
_journal_name_full 'Organic letters'
_journal_page_first 101
_journal_page_last 104
_journal_paper_doi 10.1021/ol7025069
_journal_volume 10
_journal_year 2008
_chemical_formula_moiety 'C27 H22 O S '
_chemical_formula_sum 'C27 H22 O S'
_chemical_formula_weight 394.53
_space_group_IT_number 15
_symmetry_cell_setting monoclinic
_symmetry_Int_Tables_number 15
_symmetry_space_group_name_Hall '-C 2yc'
_symmetry_space_group_name_H-M 'C 1 2/c 1'
_cell_angle_alpha 90
_cell_angle_beta 111.4212(9)
_cell_angle_gamma 90
_cell_formula_units_Z 8
_cell_length_a 40.402(1)
_cell_length_b 5.9938(2)
_cell_length_c 18.1842(6)
_cell_measurement_reflns_used 15154
_cell_measurement_temperature 273.2
_cell_measurement_theta_max 27.5
_cell_measurement_theta_min 3.2
_cell_volume 4099.3(2)
_computing_cell_refinement PROCESS-AUTO
_computing_data_collection PROCESS-AUTO
_computing_data_reduction 'teXsan Ver. 1.11'
_computing_publication_material 'teXsan Ver. 1.11'
_computing_structure_refinement 'teXsan Ver. 1.10'
_computing_structure_solution SIR92
_diffrn_detector_area_resol_mean 10.00
_diffrn_measured_fraction_theta_full 0.9985
_diffrn_measured_fraction_theta_max 0.9985
_diffrn_measurement_device_type 'Rigaku RAXIS-RAPID Imaging Plate'
_diffrn_measurement_method \w
_diffrn_radiation_type 'Mo K\a'
_diffrn_radiation_wavelength 0.7107
_diffrn_reflns_av_R_equivalents 0.029
_diffrn_reflns_limit_h_max 52
_diffrn_reflns_limit_h_min -52
_diffrn_reflns_limit_k_max 7
_diffrn_reflns_limit_k_min -7
_diffrn_reflns_limit_l_max 23
_diffrn_reflns_limit_l_min -23
_diffrn_reflns_number 33386
_diffrn_reflns_theta_full 27.49
_diffrn_reflns_theta_max 27.49
_exptl_absorpt_coefficient_mu 0.173
_exptl_absorpt_correction_type none
_exptl_crystal_colour colorless
_exptl_crystal_density_diffrn 1.278
_exptl_crystal_density_method 'not measured'
_exptl_crystal_description prism
_exptl_crystal_size_max 0.450
_exptl_crystal_size_mid 0.250
_exptl_crystal_size_min 0.070
_refine_diff_density_max 0.21
_refine_diff_density_min -0.17
_refine_ls_extinction_method none
_refine_ls_goodness_of_fit_ref 0.899
_refine_ls_hydrogen_treatment noref
_refine_ls_number_parameters 262
_refine_ls_number_reflns 1884
_refine_ls_R_factor_gt 0.0342
_refine_ls_shift/su_max 0.0024
_refine_ls_structure_factor_coef Fsqd
_refine_ls_weighting_details 'w = 1/[\s^2^(Fo^2^) + (0.05000(Max(Fo^2^,0) + 2Fc^2^)/3)^2^]'
_refine_ls_weighting_scheme calc
_refine_ls_wR_factor_ref 0.0755
_reflns_number_gt 1884
_reflns_number_total 4713
_reflns_threshold_expression F^2^>2.0\s(F^2^)
_cod_data_source_file ol7025069-file004.cif
_cod_data_source_block yama28_2
_cod_original_cell_volume 4099.4(2)
_cod_original_formula_sum 'C27 H22 O S '
_cod_database_code 1504477

loop_
_symmetry_equiv_pos_as_xyz
x,y,z
-x,y,1/2-z
-x,-y,-z
x,-y,1/2+z
1/2+x,1/2+y,z
1/2-x,1/2+y,1/2-z
1/2-x,1/2-y,-z
1/2+x,1/2-y,1/2+z

loop_
_atom_site_label
_atom_site_type_symbol
_atom_site_fract_x
_atom_site_fract_y
_atom_site_fract_z
_atom_site_U_iso_or_equiv
_atom_site_adp_type
_atom_site_occupancy
_atom_site_calc_flag
S(1) S 0.58921(2) -0.0465(1) 0.08225(4) 0.0479(2) Uani 1.00 d
O(1) O 0.68076(5) 0.4512(3) 0.26724(9) 0.0434(5) Uani 1.00 d
C(1) C 0.61969(7) 0.1775(4) 0.0952(1) 0.0351(7) Uani 1.00 d
C(2) C 0.62845(7) 0.3007(4) 0.1615(1) 0.0361(7) Uani 1.00 d
C(3) C 0.65922(7) 0.4646(4) 0.1854(1) 0.0406(8) Uani 1.00 d
C(4) C 0.70354(7) 0.2746(4) 0.2932(1) 0.0379(8) Uani 1.00 d
C(5) C 0.70427(7) 0.0873(5) 0.2487(1) 0.0440(8) Uani 1.00 d
C(6) C 0.72845(8) -0.0812(5) 0.2821(2) 0.0510(9) Uani 1.00 d
C(7) C 0.75212(8) -0.0666(5) 0.3586(2) 0.0546(10) Uani 1.00 d
C(8) C 0.75158(9) 0.1211(6) 0.4021(1) 0.060(1) Uani 1.00 d
C(9) C 0.72776(8) 0.2905(5) 0.3703(1) 0.0503(9) Uani 1.00 d
C(10) C 0.63794(7) 0.1978(4) 0.0374(1) 0.0357(7) Uani 1.00 d
C(11) C 0.63618(7) 0.3942(4) -0.0049(1) 0.0424(8) Uani 1.00 d
C(12) C 0.65341(8) 0.4125(5) -0.0580(1) 0.0504(9) Uani 1.00 d
C(13) C 0.67303(8) 0.2368(5) -0.0689(1) 0.0525(9) Uani 1.00 d
C(14) C 0.67535(8) 0.0424(5) -0.0269(2) 0.0529(9) Uani 1.00 d
C(15) C 0.65761(7) 0.0219(4) 0.0247(1) 0.0458(9) Uani 1.00 d
C(16) C 0.60971(7) 0.2858(4) 0.2184(1) 0.0363(8) Uani 1.00 d
C(17) C 0.58840(7) 0.4620(4) 0.2240(1) 0.0477(9) Uani 1.00 d
C(18) C 0.57043(8) 0.4527(5) 0.2755(2) 0.0579(10) Uani 1.00 d
C(19) C 0.57361(8) 0.2686(5) 0.3226(1) 0.0568(10) Uani 1.00 d
C(20) C 0.59516(8) 0.0949(5) 0.3191(1) 0.0540(10) Uani 1.00 d
C(21) C 0.61306(7) 0.1032(4) 0.2674(1) 0.0465(8) Uani 1.00 d
C(22) C 0.55358(7) 0.0025(4) -0.0078(1) 0.0400(8) Uani 1.00 d
C(23) C 0.54749(8) 0.1994(5) -0.0503(2) 0.0499(9) Uani 1.00 d
C(24) C 0.51745(9) 0.2204(6) -0.1180(2) 0.065(1) Uani 1.00 d
C(25) C 0.49329(9) 0.0523(7) -0.1436(2) 0.070(1) Uani 1.00 d
C(26) C 0.49881(8) -0.1436(6) -0.1010(2) 0.065(1) Uani 1.00 d
C(27) C 0.52886(8) -0.1701(5) -0.0332(2) 0.0510(9) Uani 1.00 d
H(1) H 0.6503 0.6152 0.1733 0.0468 Uiso 1.00 calc
H(2) H 0.6739 0.4373 0.1546 0.0468 Uiso 1.00 calc
H(3) H 0.6880 0.0781 0.1936 0.0520 Uiso 1.00 calc
H(4) H 0.7284 -0.2121 0.2506 0.0643 Uiso 1.00 calc
H(5) H 0.7686 -0.1894 0.3819 0.0655 Uiso 1.00 calc
H(6) H 0.7684 0.1333 0.4561 0.0711 Uiso 1.00 calc
H(7) H 0.7279 0.4223 0.4024 0.0630 Uiso 1.00 calc
H(8) H 0.6233 0.5197 0.0051 0.0485 Uiso 1.00 calc
H(9) H 0.6511 0.5486 -0.0882 0.0612 Uiso 1.00 calc
H(10) H 0.6850 0.2493 -0.1062 0.0668 Uiso 1.00 calc
H(11) H 0.6890 -0.0808 -0.0341 0.0647 Uiso 1.00 calc
H(12) H 0.6587 -0.1171 0.0537 0.0565 Uiso 1.00 calc
H(13) H 0.5860 0.5916 0.1909 0.0595 Uiso 1.00 calc
H(14) H 0.5552 0.5757 0.2777 0.0716 Uiso 1.00 calc
H(15) H 0.5612 0.2640 0.3593 0.0707 Uiso 1.00 calc
H(16) H 0.5979 -0.0352 0.3520 0.0656 Uiso 1.00 calc
H(17) H 0.6277 -0.0213 0.2644 0.0547 Uiso 1.00 calc
H(18) H 0.5646 0.3240 -0.0324 0.0586 Uiso 1.00 calc
H(19) H 0.5130 0.3619 -0.1475 0.0812 Uiso 1.00 calc
H(20) H 0.4724 0.0687 -0.1924 0.0841 Uiso 1.00 calc
H(21) H 0.4815 -0.2653 -0.1175 0.0768 Uiso 1.00 calc
H(22) H 0.5330 -0.3104 -0.0031 0.0635 Uiso 1.00 calc

loop_
_atom_site_aniso_label
_atom_site_aniso_U_11
_atom_site_aniso_U_22
_atom_site_aniso_U_33
_atom_site_aniso_U_12
_atom_site_aniso_U_13
_atom_site_aniso_U_23
S(1) 0.0463(5) 0.0488(4) 0.0443(4) -0.0121(4) 0.0114(4) 0.0056(3)
O(1) 0.041(1) 0.044(1) 0.0406(10) 0.000(1) 0.0092(9) -0.0069(9)
C(1) 0.030(2) 0.037(1) 0.035(1) 0.000(1) 0.009(1) 0.004(1)
C(2) 0.031(2) 0.038(1) 0.037(1) 0.002(1) 0.011(1) 0.004(1)
C(3) 0.041(2) 0.040(1) 0.041(1) -0.002(2) 0.015(1) 0.002(1)
C(4) 0.032(2) 0.045(2) 0.040(1) -0.002(1) 0.016(1) 0.001(1)
C(5) 0.035(2) 0.051(2) 0.045(1) -0.004(2) 0.013(1) -0.008(1)
C(6) 0.038(2) 0.049(2) 0.068(2) 0.002(2) 0.023(2) 0.000(2)
C(7) 0.042(2) 0.063(2) 0.060(2) 0.010(2) 0.020(2) 0.018(2)
C(8) 0.054(2) 0.082(2) 0.039(2) 0.007(2) 0.012(2) 0.006(2)
C(9) 0.050(2) 0.061(2) 0.037(2) -0.001(2) 0.013(2) -0.003(1)
C(10) 0.034(2) 0.039(2) 0.032(1) -0.003(1) 0.008(1) -0.002(1)
C(11) 0.044(2) 0.041(2) 0.045(1) -0.001(1) 0.018(1) 0.002(1)
C(12) 0.051(2) 0.055(2) 0.045(2) -0.012(2) 0.018(2) 0.003(1)
C(13) 0.052(2) 0.067(2) 0.045(2) -0.015(2) 0.025(2) -0.011(2)
C(14) 0.053(2) 0.054(2) 0.056(2) 0.002(2) 0.025(2) -0.010(2)
C(15) 0.051(2) 0.046(2) 0.041(2) -0.001(2) 0.019(1) 0.001(1)
C(16) 0.032(2) 0.044(2) 0.032(1) -0.001(1) 0.011(1) 0.001(1)
C(17) 0.049(2) 0.050(2) 0.046(2) 0.002(2) 0.021(1) 0.006(1)
C(18) 0.053(2) 0.069(2) 0.060(2) 0.007(2) 0.030(2) -0.002(2)
C(19) 0.050(2) 0.082(2) 0.046(2) -0.009(2) 0.026(2) -0.002(2)
C(20) 0.054(2) 0.069(2) 0.040(2) -0.011(2) 0.018(2) 0.009(1)
C(21) 0.047(2) 0.052(2) 0.039(1) 0.003(2) 0.014(1) 0.007(1)
C(22) 0.035(2) 0.052(2) 0.038(1) -0.007(1) 0.019(1) -0.011(1)
C(23) 0.038(2) 0.057(2) 0.054(2) -0.003(2) 0.015(2) 0.003(2)
C(24) 0.039(2) 0.090(3) 0.061(2) 0.002(2) 0.012(2) 0.013(2)
C(25) 0.042(2) 0.112(3) 0.048(2) 0.003(2) 0.008(2) -0.004(2)
C(26) 0.038(2) 0.091(3) 0.064(2) -0.019(2) 0.017(2) -0.036(2)
C(27) 0.049(2) 0.054(2) 0.055(2) -0.011(2) 0.024(2) -0.015(1)

loop_
_atom_type_symbol
_atom_type_description
_atom_type_scat_dispersion_real
_atom_type_scat_dispersion_imag
_atom_type_scat_source
C C 0.003 0.002
;International Tables for Crystallography
(1992, Vol. C, Tables 4.2.6.8 and 6.1.1.1)
;
H H 0.000 0.000
;International Tables for Crystallography
(1992, Vol. C, Table 6.1.1.2)
;
O O 0.011 0.006
;International Tables for Crystallography
(1992, Vol. C, Tables 4.2.6.8 and 6.1.1.1)
;
S S 0.125 0.123
;International Tables for Crystallography
(1992, Vol. C, Tables 4.2.6.8 and 6.1.1.1)
;

loop_
_geom_angle_atom_site_label_1
_geom_angle_atom_site_label_2
_geom_angle_atom_site_label_3
_geom_angle
_geom_angle_publ_flag
C(1) S(1) C(22) 106.7(1) yes
C(3) O(1) C(4) 118.7(2) yes
S(1) C(1) C(2) 118.4(2) yes
S(1) C(1) C(10) 117.6(2) yes
C(2) C(1) C(10) 123.4(2) yes
C(1) C(2) C(3) 122.1(2) yes
C(1) C(2) C(16) 123.7(2) yes
C(3) C(2) C(16) 114.3(2) yes
O(1) C(3) C(2) 112.7(2) yes
O(1) C(4) C(5) 125.4(2) yes
O(1) C(4) C(9) 115.6(2) yes
C(5) C(4) C(9) 119.1(3) yes
C(4) C(5) C(6) 119.8(2) yes
C(5) C(6) C(7) 121.1(3) yes
C(6) C(7) C(8) 118.8(3) yes
C(7) C(8) C(9) 121.1(3) yes
C(4) C(9) C(8) 120.1(2) yes
C(1) C(10) C(11) 121.2(2) yes
C(1) C(10) C(15) 120.9(2) yes
C(11) C(10) C(15) 117.9(2) yes
C(10) C(11) C(12) 120.9(2) yes
C(11) C(12) C(13) 120.2(2) yes
C(12) C(13) C(14) 119.6(2) yes
C(13) C(14) C(15) 120.4(2) yes
C(10) C(15) C(14) 121.1(2) yes
C(2) C(16) C(17) 119.3(2) yes
C(2) C(16) C(21) 122.6(2) yes
C(17) C(16) C(21) 118.1(2) yes
C(16) C(17) C(18) 120.8(2) yes
C(17) C(18) C(19) 120.2(3) yes
C(18) C(19) C(20) 119.8(2) yes
C(19) C(20) C(21) 120.1(3) yes
C(16) C(21) C(20) 120.9(2) yes
S(1) C(22) C(23) 125.3(2) yes
S(1) C(22) C(27) 115.3(2) yes
C(23) C(22) C(27) 119.2(3) yes
C(22) C(23) C(24) 119.6(3) yes
C(23) C(24) C(25) 121.5(3) yes
C(24) C(25) C(26) 119.3(3) yes
C(25) C(26) C(27) 120.4(3) yes
C(22) C(27) C(26) 119.9(3) yes

loop_
_geom_bond_atom_site_label_1
_geom_bond_atom_site_label_2
_geom_bond_distance
_geom_bond_publ_flag
S(1) C(1) 1.779(3) yes
S(1) C(22) 1.766(3) yes
O(1) C(3) 1.426(3) yes
O(1) C(4) 1.369(3) yes
C(1) C(2) 1.346(3) yes
C(1) C(10) 1.494(3) yes
C(2) C(3) 1.518(3) yes
C(2) C(16) 1.492(3) yes
C(4) C(5) 1.390(3) yes
C(4) C(9) 1.389(3) yes
C(5) C(6) 1.382(4) yes
C(6) C(7) 1.374(4) yes
C(7) C(8) 1.380(4) yes
C(8) C(9) 1.373(4) yes
C(10) C(11) 1.393(3) yes
C(10) C(15) 1.389(3) yes
C(11) C(12) 1.386(3) yes
C(12) C(13) 1.375(4) yes
C(13) C(14) 1.377(4) yes
C(14) C(15) 1.379(3) yes
C(16) C(17) 1.390(3) yes
C(16) C(21) 1.386(3) yes
C(17) C(18) 1.380(3) yes
C(18) C(19) 1.373(4) yes
C(19) C(20) 1.373(4) yes
C(20) C(21) 1.380(3) yes
C(22) C(23) 1.383(4) yes
C(22) C(27) 1.394(4) yes
C(23) C(24) 1.384(4) yes
C(24) C(25) 1.361(4) yes
C(25) C(26) 1.379(4) yes
C(26) C(27) 1.387(4) yes

loop_
_geom_contact_atom_site_label_1
_geom_contact_atom_site_label_2
_geom_contact_distance
_geom_contact_site_symmetry_2
O(1) C(6) 3.356(3) 1_565
C(4) C(6) 3.594(3) 6_655
C(5) C(6) 3.573(4) 6_655
C(14) C(20) 3.519(4) 4_554
C(22) C(26) 3.488(4) 3_655
C(26) C(27) 3.568(4) 3_655

loop_
_geom_torsion_atom_site_label_1
_geom_torsion_atom_site_label_2
_geom_torsion_atom_site_label_3
_geom_torsion_atom_site_label_4
_geom_torsion
_geom_torsion_publ_flag
S(1) C(1) C(2) C(3) 167.9(2) yes
S(1) C(1) C(2) C(16) -10.6(3) yes
S(1) C(1) C(10) C(11) 124.7(2) yes
S(1) C(1) C(10) C(15) -56.2(3) yes
S(1) C(22) C(23) C(24) -176.5(2) yes
S(1) C(22) C(27) C(26) 176.4(2) yes
O(1) C(3) C(2) C(1) -135.7(2) yes
O(1) C(3) C(2) C(16) 43.0(3) yes
O(1) C(4) C(5) C(6) -179.5(2) yes
O(1) C(4) C(9) C(8) 179.5(2) yes
C(1) S(1) C(22) C(23) -12.1(2) yes
C(1) S(1) C(22) C(27) 172.5(2) yes
C(1) C(2) C(16) C(17) -109.6(3) yes
C(1) C(2) C(16) C(21) 71.3(3) yes
C(1) C(10) C(11) C(12) 179.5(2) yes
C(1) C(10) C(15) C(14) -178.1(2) yes
C(2) C(1) S(1) C(22) 123.1(2) yes
C(2) C(1) C(10) C(11) -64.2(3) yes
C(2) C(1) C(10) C(15) 115.0(3) yes
C(2) C(3) O(1) C(4) 75.0(2) yes
C(2) C(16) C(17) C(18) 179.4(2) yes
C(2) C(16) C(21) C(20) -179.7(2) yes
C(3) O(1) C(4) C(5) -9.6(3) yes
C(3) O(1) C(4) C(9) 169.8(2) yes
C(3) C(2) C(1) C(10) -3.2(4) yes
C(3) C(2) C(16) C(17) 71.8(3) yes
C(3) C(2) C(16) C(21) -107.3(3) yes
C(4) C(5) C(6) C(7) -0.4(4) yes
C(4) C(9) C(8) C(7) 0.3(4) yes
C(5) C(4) C(9) C(8) -1.1(4) yes
C(5) C(6) C(7) C(8) -0.4(4) yes
C(6) C(5) C(4) C(9) 1.2(4) yes
C(6) C(7) C(8) C(9) 0.5(4) yes
C(10) C(1) S(1) C(22) -65.2(2) yes
C(10) C(1) C(2) C(16) 178.3(2) yes
C(10) C(11) C(12) C(13) -1.0(4) yes
C(10) C(15) C(14) C(13) -1.9(4) yes
C(11) C(10) C(15) C(14) 1.1(4) yes
C(11) C(12) C(13) C(14) 0.2(4) yes
C(12) C(11) C(10) C(15) 0.3(4) yes
C(12) C(13) C(14) C(15) 1.2(4) yes
C(16) C(17) C(18) C(19) 0.4(4) yes
C(16) C(21) C(20) C(19) 0.1(4) yes
C(17) C(16) C(21) C(20) 1.2(4) yes
C(17) C(18) C(19) C(20) 1.0(5) yes
C(18) C(17) C(16) C(21) -1.5(4) yes
C(18) C(19) C(20) C(21) -1.3(4) yes
C(22) C(23) C(24) C(25) 0.9(4) yes
C(22) C(27) C(26) C(25) 0.3(4) yes
C(23) C(22) C(27) C(26) 0.7(4) yes
C(23) C(24) C(25) C(26) 0.1(5) yes
C(24) C(23) C(22) C(27) -1.3(4) yes
C(24) C(25) C(26) C(27) -0.7(5) yes
C(24) C(25) C(26) C(27) -0.7(5) yes
